data_4061775
_journal_name_full Organometallics
_journal_paper_doi 10.1021/om050643t
_journal_year 2005
_chemical_formula_sum 'C28 H43 F6 O2 P Ru3'
_chemical_formula_weight 859.80
_space_group_IT_number 2
_symmetry_cell_setting triclinic
_symmetry_space_group_name_Hall '-P 1'
_symmetry_space_group_name_H-M 'P -1'
_cell_angle_alpha 104.487(5)
_cell_angle_beta 95.241(5)
_cell_angle_gamma 106.719(5)
_cell_formula_units_Z 2
_cell_length_a 10.884(5)
_cell_length_b 11.085(5)
_cell_length_c 13.831(5)
_cell_measurement_temperature 153(2)
_cell_volume 1523.2(11)
_diffrn_ambient_temperature 153(2)
_exptl_crystal_density_diffrn 1.875
_cod_depositor_comments
;
The following automatic conversions were performed:
'_symmetry_cell_setting' value 'Triclinic' changed to 'triclinic'
according to '/home/saulius/struct/CIF-dictionaries/cif_core.dic'
dictionary named 'cif_core.dic' version 2.4.1 from 2010-06-29.

Automatic conversion script
Id: cif_fix_enum 1527 2010-12-29 10:47:43Z saulius 
;
_cod_database_code 4061775

loop_
_symmetry_equiv_pos_as_xyz
'x, y, z'
'-x, -y, -z'

loop_
_atom_site_label
_atom_site_type_symbol
_atom_site_fract_x
_atom_site_fract_y
_atom_site_fract_z
_atom_site_U_iso_or_equiv
_atom_site_adp_type
_atom_site_occupancy
_atom_site_symmetry_multiplicity
_atom_site_calc_flag
_atom_site_refinement_flags
_atom_site_disorder_assembly
_atom_site_disorder_group
C1 C 0.3871(10) 0.0166(12) 0.1537(11) 0.055(3) Uani 1 1 d . . .
H1A H 0.4525 0.0076 0.1141 0.066 Uiso 1 1 calc R . .
C2 C 0.2543(12) -0.0181(10) 0.1067(8) 0.048(3) Uani 1 1 d . . .
H2A H 0.2294 -0.0523 0.0351 0.057 Uiso 1 1 calc R . .
C3 C 0.1638(10) -0.0013(9) 0.1665(9) 0.045(3) Uani 1 1 d . . .
H3A H 0.0757 -0.0238 0.1352 0.054 Uiso 1 1 calc R . .
C4 C 0.1955(10) 0.0470(10) 0.2703(9) 0.040(3) Uani 1 1 d . . .
H4A H 0.1306 0.0607 0.3093 0.048 Uiso 1 1 calc R . .
C5 C 0.3272(12) 0.0768(10) 0.3199(8) 0.053(3) Uani 1 1 d . . .
H5A H 0.3503 0.1042 0.3917 0.063 Uiso 1 1 calc R . .
C6 C 0.4180(10) 0.0639(9) 0.2588(10) 0.046(3) Uani 1 1 d . . .
H6A H 0.5065 0.0886 0.2900 0.055 Uiso 1 1 calc R . .
C7 C 0.2428(10) -0.3702(13) 0.4553(7) 0.045(3) Uani 1 1 d . . .
C8 C 0.1312(10) -0.4694(11) 0.3944(8) 0.042(3) Uani 1 1 d . . .
H8 H 0.1337 -0.5565 0.3691 0.050 Uiso 1 1 calc R . .
C9 C 0.0166(10) -0.4419(10) 0.3706(7) 0.040(3) Uani 1 1 d . . .
H9 H -0.0586 -0.5112 0.3315 0.048 Uiso 1 1 calc R . .
C10 C 0.0107(9) -0.3115(10) 0.4042(6) 0.033(2) Uani 1 1 d . . .
C11 C 0.1272(9) -0.2164(12) 0.4644(7) 0.042(3) Uani 1 1 d . . .
H11 H 0.1267 -0.1285 0.4889 0.050 Uiso 1 1 calc R . .
C12 C 0.2386(9) -0.2404(12) 0.4899(7) 0.044(3) Uani 1 1 d . . .
H12 H 0.3130 -0.1711 0.5303 0.053 Uiso 1 1 calc R . .
C13 C 0.3701(10) -0.4003(13) 0.4837(8) 0.059(3) Uani 1 1 d . . .
H13A H 0.4440 -0.3371 0.4686 0.088 Uiso 1 1 calc R . .
H13B H 0.3622 -0.4897 0.4441 0.088 Uiso 1 1 calc R . .
H13C H 0.3843 -0.3931 0.5562 0.088 Uiso 1 1 calc R . .
C14 C -0.1126(8) -0.2806(11) 0.3817(7) 0.038(3) Uani 1 1 d . . .
H14 H -0.1712 -0.3552 0.3241 0.046 Uiso 1 1 calc R . .
C15 C -0.1815(11) -0.2757(16) 0.4749(9) 0.077(5) Uani 1 1 d . . .
H15A H -0.1205 -0.2142 0.5355 0.115 Uiso 1 1 calc R . .
H15B H -0.2107 -0.3637 0.4842 0.115 Uiso 1 1 calc R . .
H15C H -0.2569 -0.2462 0.4640 0.115 Uiso 1 1 calc R . .
C16 C -0.0945(10) -0.1571(13) 0.3513(10) 0.064(4) Uani 1 1 d . . .
H16A H -0.0318 -0.0829 0.4040 0.097 Uiso 1 1 calc R . .
H16B H -0.1782 -0.1410 0.3429 0.097 Uiso 1 1 calc R . .
H16C H -0.0617 -0.1666 0.2871 0.097 Uiso 1 1 calc R . .
C17 C 0.4756(8) -0.3747(10) 0.1022(8) 0.038(3) Uani 1 1 d . . .
C18 C 0.4356(8) -0.4705(10) 0.1561(7) 0.034(2) Uani 1 1 d . . .
C19 C 0.3092(9) -0.5682(10) 0.1196(7) 0.034(2) Uani 1 1 d . . .
C20 C 0.2223(8) -0.5670(9) 0.0356(7) 0.032(2) Uani 1 1 d . . .
C21 C 0.2680(8) -0.4713(10) -0.0119(6) 0.030(2) Uani 1 1 d . . .
C22 C 0.3910(9) -0.3691(10) 0.0215(8) 0.037(3) Uani 1 1 d . . .
C23 C 0.6089(9) -0.2656(11) 0.1436(9) 0.063(4) Uani 1 1 d . . .
H23A H 0.6236 -0.2072 0.1000 0.095 Uiso 1 1 calc R . .
H23B H 0.6782 -0.3058 0.1442 0.095 Uiso 1 1 calc R . .
H23C H 0.6096 -0.2147 0.2127 0.095 Uiso 1 1 calc R . .
C24 C 0.5226(11) -0.4665(14) 0.2477(8) 0.066(4) Uani 1 1 d . . .
H24A H 0.4731 -0.5249 0.2834 0.098 Uiso 1 1 calc R . .
H24B H 0.5564 -0.3763 0.2930 0.098 Uiso 1 1 calc R . .
H24C H 0.5955 -0.4957 0.2268 0.098 Uiso 1 1 calc R . .
C25 C 0.2631(12) -0.6768(12) 0.1718(10) 0.066(4) Uani 1 1 d . . .
H25A H 0.1732 -0.6867 0.1820 0.099 Uiso 1 1 calc R . .
H25B H 0.3198 -0.6526 0.2376 0.099 Uiso 1 1 calc R . .
H25C H 0.2670 -0.7602 0.1290 0.099 Uiso 1 1 calc R . .
C26 C 0.0937(9) -0.6737(11) -0.0031(8) 0.061(4) Uani 1 1 d . . .
H26A H 0.0285 -0.6368 -0.0257 0.091 Uiso 1 1 calc R . .
H26B H 0.0665 -0.7120 0.0512 0.091 Uiso 1 1 calc R . .
H26C H 0.1019 -0.7422 -0.0603 0.091 Uiso 1 1 calc R . .
C27 C 0.1765(11) -0.4635(14) -0.1018(7) 0.064(4) Uani 1 1 d . . .
H27A H 0.0882 -0.4784 -0.0864 0.096 Uiso 1 1 calc R . .
H27B H 0.1749 -0.5309 -0.1637 0.096 Uiso 1 1 calc R . .
H27C H 0.2087 -0.3763 -0.1120 0.096 Uiso 1 1 calc R . .
C28 C 0.4368(12) -0.2630(11) -0.0297(9) 0.064(4) Uani 1 1 d . . .
H28A H 0.5085 -0.1897 0.0163 0.096 Uiso 1 1 calc R . .
H28B H 0.3646 -0.2315 -0.0467 0.096 Uiso 1 1 calc R . .
H28C H 0.4670 -0.2989 -0.0918 0.096 Uiso 1 1 calc R . .
O1 O 0.3473(5) -0.2310(6) 0.2816(4) 0.0253(14) Uani 1 1 d . . .
P1 P -0.1791(2) 0.1269(3) 0.22235(18) 0.0325(6) Uani 1 1 d . . .
F1 F -0.1376(5) 0.0010(6) 0.1728(5) 0.0595(17) Uani 1 1 d . . .
F2 F -0.3053(5) 0.0704(7) 0.1370(4) 0.0582(18) Uani 1 1 d . . .
F3 F -0.2590(5) 0.0497(5) 0.2906(4) 0.0455(15) Uani 1 1 d . . .
F4 F -0.2216(6) 0.2506(6) 0.2719(5) 0.0608(17) Uani 1 1 d . . .
F5 F -0.0530(5) 0.1807(7) 0.3078(4) 0.067(2) Uani 1 1 d . . .
F6 F -0.1010(6) 0.2053(7) 0.1523(5) 0.072(2) Uani 1 1 d . . .
Ru1 Ru 0.26028(7) -0.12562(7) 0.21965(5) 0.0252(2) Uani 1 1 d . . .
Ru2 Ru 0.18024(7) -0.30921(8) 0.32384(5) 0.0271(2) Uani 1 1 d . . .
Ru3 Ru 0.28719(6) -0.37111(7) 0.15079(5) 0.0227(2) Uani 1 1 d . . .
O1W O 0.5599(8) -0.0919(8) 0.4348(7) 0.084(3) Uani 1 1 d . . .
H1W H 0.4980 -0.1442 0.3820 0.126 Uiso 1 1 d R . .
H2W H 0.5099 -0.0463 0.4546 0.126 Uiso 1 1 d R . .
H1 H 0.1601 -0.2212 0.2691 0.050 Uiso 1 1 d . . .
H2 H 0.2251 -0.2262 0.1143 0.050 Uiso 1 1 d . . .
H3 H 0.1868 -0.4345 0.2328 0.050 Uiso 1 1 d . . .

loop_
_atom_site_aniso_label
_atom_site_aniso_U_11
_atom_site_aniso_U_22
_atom_site_aniso_U_33
_atom_site_aniso_U_23
_atom_site_aniso_U_13
_atom_site_aniso_U_12
C1 0.042(7) 0.051(8) 0.105(10) 0.049(8) 0.042(7) 0.035(6)
C2 0.086(9) 0.019(6) 0.045(6) 0.011(5) 0.025(6) 0.021(6)
C3 0.037(6) 0.010(6) 0.091(9) 0.015(6) 0.005(6) 0.011(5)
C4 0.045(7) 0.034(7) 0.064(7) 0.028(6) 0.036(6) 0.025(5)
C5 0.080(9) 0.018(6) 0.040(6) -0.009(5) 0.007(6) 0.003(6)
C6 0.034(6) 0.008(6) 0.093(9) 0.010(6) 0.005(6) 0.007(4)
C7 0.040(6) 0.072(9) 0.029(6) 0.023(6) 0.012(5) 0.021(6)
C8 0.049(7) 0.039(7) 0.056(7) 0.029(6) 0.021(5) 0.027(6)
C9 0.051(6) 0.039(7) 0.035(6) 0.024(5) 0.026(5) 0.005(5)
C10 0.039(6) 0.042(7) 0.022(5) 0.007(4) 0.013(4) 0.019(5)
C11 0.029(6) 0.054(8) 0.033(6) 0.008(5) -0.004(4) 0.006(5)
C12 0.035(6) 0.059(9) 0.036(6) 0.012(6) 0.009(5) 0.012(5)
C13 0.057(7) 0.079(10) 0.058(7) 0.026(7) 0.005(6) 0.045(7)
C14 0.025(5) 0.058(8) 0.030(5) 0.020(5) 0.002(4) 0.004(5)
C15 0.037(6) 0.151(15) 0.077(9) 0.064(9) 0.031(6) 0.048(8)
C16 0.043(6) 0.071(10) 0.105(10) 0.052(8) 0.027(6) 0.029(6)
C17 0.021(5) 0.023(6) 0.062(7) -0.008(5) 0.021(5) 0.009(4)
C18 0.030(5) 0.033(6) 0.041(6) 0.008(5) 0.004(4) 0.018(4)
C19 0.033(5) 0.027(6) 0.054(6) 0.022(5) 0.012(5) 0.015(4)
C20 0.021(5) 0.028(6) 0.035(5) -0.003(4) 0.006(4) -0.001(4)
C21 0.027(5) 0.039(7) 0.030(5) 0.005(5) 0.002(4) 0.026(4)
C22 0.040(6) 0.023(6) 0.056(7) 0.017(5) 0.017(5) 0.011(5)
C23 0.015(5) 0.045(8) 0.101(9) -0.009(7) 0.010(5) -0.006(5)
C24 0.047(7) 0.091(11) 0.057(7) 0.004(7) -0.005(6) 0.039(7)
C25 0.075(8) 0.043(8) 0.099(10) 0.032(7) 0.048(7) 0.028(7)
C26 0.032(6) 0.045(8) 0.072(8) -0.021(6) 0.015(5) -0.008(5)
C27 0.076(8) 0.101(11) 0.029(6) 0.007(6) 0.005(5) 0.061(8)
C28 0.090(9) 0.040(8) 0.097(9) 0.043(7) 0.063(8) 0.039(7)
O1 0.018(3) 0.024(4) 0.033(3) 0.012(3) 0.006(2) 0.002(3)
P1 0.0241(12) 0.0385(17) 0.0384(14) 0.0189(12) 0.0096(11) 0.0073(11)
F1 0.053(4) 0.059(5) 0.083(5) 0.025(4) 0.029(3) 0.035(3)
F2 0.038(3) 0.089(5) 0.048(4) 0.022(3) 0.000(3) 0.022(3)
F3 0.051(3) 0.036(4) 0.055(4) 0.021(3) 0.023(3) 0.010(3)
F4 0.063(4) 0.037(4) 0.086(5) 0.017(3) 0.021(3) 0.018(3)
F5 0.039(3) 0.081(5) 0.062(4) 0.014(4) -0.013(3) 0.003(3)
F6 0.056(4) 0.094(6) 0.081(5) 0.056(4) 0.037(3) 0.012(4)
Ru1 0.0202(4) 0.0164(5) 0.0377(5) 0.0054(4) 0.0075(3) 0.0055(3)
Ru2 0.0256(4) 0.0258(5) 0.0281(4) 0.0079(4) 0.0051(3) 0.0054(3)
Ru3 0.0193(4) 0.0165(5) 0.0314(4) 0.0064(3) 0.0044(3) 0.0048(3)
O1W 0.057(5) 0.045(6) 0.121(7) 0.002(5) -0.043(5) 0.009(4)

loop_
_geom_bond_atom_site_label_1
_geom_bond_atom_site_label_2
_geom_bond_distance
_geom_bond_site_symmetry_2
_geom_bond_publ_flag
C1 C6 1.389(15) . ?
C1 C2 1.429(15) . ?
C1 Ru1 2.218(10) . ?
C1 H1A 0.9500 . ?
C2 C3 1.366(14) . ?
C2 Ru1 2.196(10) . ?
C2 H2A 0.9500 . ?
C3 C4 1.373(14) . ?
C3 Ru1 2.177(10) . ?
C3 H3A 0.9500 . ?
C4 C5 1.438(15) . ?
C4 Ru1 2.201(10) . ?
C4 H4A 0.9500 . ?
C5 C6 1.373(15) . ?
C5 Ru1 2.192(10) . ?
C5 H5A 0.9500 . ?
C6 Ru1 2.200(9) . ?
C6 H6A 0.9500 . ?
C7 C8 1.406(14) . ?
C7 C12 1.415(15) . ?
C7 C13 1.554(14) . ?
C7 Ru2 2.210(10) . ?
C8 C9 1.397(14) . ?
C8 Ru2 2.193(10) . ?
C8 H8 0.9500 . ?
C9 C10 1.425(14) . ?
C9 Ru2 2.221(8) . ?
C9 H9 0.9500 . ?
C10 C11 1.419(13) . ?
C10 C14 1.503(13) . ?
C10 Ru2 2.236(9) . ?
C11 C12 1.348(14) . ?
C11 Ru2 2.172(10) . ?
C11 H11 0.9500 . ?
C12 Ru2 2.199(9) . ?
C12 H12 0.9500 . ?
C13 H13A 0.9800 . ?
C13 H13B 0.9800 . ?
C13 H13C 0.9800 . ?
C14 C16 1.495(14) . ?
C14 C15 1.546(13) . ?
C14 H14 1.0000 . ?
C15 H15A 0.9800 . ?
C15 H15B 0.9800 . ?
C15 H15C 0.9800 . ?
C16 H16A 0.9800 . ?
C16 H16B 0.9800 . ?
C16 H16C 0.9800 . ?
C17 C22 1.407(13) . ?
C17 C18 1.437(14) . ?
C17 C23 1.545(12) . ?
C17 Ru3 2.224(8) . ?
C18 C19 1.436(12) . ?
C18 C24 1.495(13) . ?
C18 Ru3 2.207(9) . ?
C19 C20 1.434(13) . ?
C19 C25 1.541(13) . ?
C19 Ru3 2.206(10) . ?
C20 C21 1.382(13) . ?
C20 C26 1.496(12) . ?
C20 Ru3 2.221(9) . ?
C21 C22 1.429(12) . ?
C21 C27 1.557(13) . ?
C21 Ru3 2.207(9) . ?
C22 C28 1.508(13) . ?
C22 Ru3 2.203(9) . ?
C23 H23A 0.9800 . ?
C23 H23B 0.9800 . ?
C23 H23C 0.9800 . ?
C24 H24A 0.9800 . ?
C24 H24B 0.9800 . ?
C24 H24C 0.9800 . ?
C25 H25A 0.9800 . ?
C25 H25B 0.9800 . ?
C25 H25C 0.9800 . ?
C26 H26A 0.9800 . ?
C26 H26B 0.9800 . ?
C26 H26C 0.9800 . ?
C27 H27A 0.9800 . ?
C27 H27B 0.9800 . ?
C27 H27C 0.9800 . ?
C28 H28A 0.9800 . ?
C28 H28B 0.9800 . ?
C28 H28C 0.9800 . ?
O1 Ru3 1.977(6) . ?
O1 Ru2 1.985(5) . ?
O1 Ru1 1.996(6) . ?
P1 F3 1.583(5) . ?
P1 F2 1.584(6) . ?
P1 F5 1.586(6) . ?
P1 F4 1.587(7) . ?
P1 F6 1.601(6) . ?
P1 F1 1.601(7) . ?
Ru1 Ru3 2.7588(16) . ?
Ru1 Ru2 2.7665(13) . ?
Ru1 H1 1.6166 . ?
Ru1 H2 1.5332 . ?
Ru2 Ru3 2.7751(13) . ?
Ru2 H1 1.4266 . ?
Ru2 H3 1.6486 . ?
Ru3 H2 2.0641 . ?
Ru3 H3 1.7770 . ?
O1W H1W 0.8923 . ?
O1W H2W 0.8623 . ?
